data_4122404
loop_
_publ_author_name
'Ota, Yusuke'
'Ito, Shingo'
'Kuroda, Jun-Ichi'
'Okumura, Yoshikuni'
'Nozaki, Kyoko'

_publ_section_title
;
 Quantification of the Steric Influence of Alkylphosphine-Sulfonate
 Ligands on Polymerization, Leading to High-Molecular-Weight Copolymers of
 Ethylene and Polar Monomers.
;
_journal_issue 34
_journal_name_full 'Journal of the American Chemical Society'
_journal_page_first 11898
_journal_paper_doi 10.1021/ja505558e
_journal_volume 136
_journal_year 2014
_chemical_formula_sum 'C22 H34 N O3 P Pd S'
_chemical_formula_weight 529.93
_chemical_name_systematic
; 
 ? 
;
_space_group_IT_number 14
_symmetry_cell_setting monoclinic
_symmetry_space_group_name_Hall '-P 2ybc'
_symmetry_space_group_name_H-M 'P 1 21/c 1'
_atom_sites_solution_hydrogens geom
_atom_sites_solution_primary direct
_atom_sites_solution_secondary difmap
_audit_creation_method SHELXL-97
_cell_angle_alpha 90.00
_cell_angle_beta 107.978(3)
_cell_angle_gamma 90.00
_cell_formula_units_Z 4
_cell_length_a 8.496(2)
_cell_length_b 33.064(8)
_cell_length_c 8.677(2)
_cell_measurement_reflns_used 7822
_cell_measurement_temperature 93
_cell_measurement_theta_max 31.6
_cell_measurement_theta_min 2.8
_cell_volume 2318.5(9)
_computing_cell_refinement 'RIGAKU CrystalClear'
_computing_data_collection 'RIGAKU CrystalClear'
_computing_data_reduction 'RIGAKU CrystalClear'
_computing_molecular_graphics ORTEP-III
_computing_structure_refinement 'SHELXL-97 (Sheldrick, 1997)'
_computing_structure_solution SIR-97
_diffrn_ambient_temperature 93(2)
_diffrn_detector_area_resol_mean 28.5714
_diffrn_measured_fraction_theta_full 0.993
_diffrn_measured_fraction_theta_max 0.993
_diffrn_measurement_device_type 'Rigaku Saturn724 CCD'
_diffrn_measurement_method 'omega scans'
_diffrn_radiation_monochromator graphite
_diffrn_radiation_source 'fine-focus sealed tube'
_diffrn_radiation_type MoK\a
_diffrn_radiation_wavelength 0.71075
_diffrn_reflns_av_R_equivalents 0.0525
_diffrn_reflns_av_sigmaI/netI 0.0441
_diffrn_reflns_limit_h_max 10
_diffrn_reflns_limit_h_min -9
_diffrn_reflns_limit_k_max 39
_diffrn_reflns_limit_k_min -39
_diffrn_reflns_limit_l_max 9
_diffrn_reflns_limit_l_min -10
_diffrn_reflns_number 15553
_diffrn_reflns_theta_full 25.00
_diffrn_reflns_theta_max 25.00
_diffrn_reflns_theta_min 2.76
_exptl_absorpt_coefficient_mu 0.982
_exptl_absorpt_correction_T_max 0.9525
_exptl_absorpt_correction_T_min 0.8666
_exptl_absorpt_correction_type multi-scan
_exptl_absorpt_process_details 'Jacobson, R. (1998) Private communication'
_exptl_crystal_colour Colorless
_exptl_crystal_density_diffrn 1.518
_exptl_crystal_density_method 'not measured'
_exptl_crystal_description Block
_exptl_crystal_F_000 1096
_exptl_crystal_size_max 0.15
_exptl_crystal_size_mid 0.05
_exptl_crystal_size_min 0.05
_refine_diff_density_max 0.908
_refine_diff_density_min -0.541
_refine_diff_density_rms 0.097
_refine_ls_extinction_method none
_refine_ls_goodness_of_fit_ref 1.128
_refine_ls_hydrogen_treatment constr
_refine_ls_matrix_type full
_refine_ls_number_parameters 271
_refine_ls_number_reflns 4045
_refine_ls_number_restraints 0
_refine_ls_restrained_S_all 1.128
_refine_ls_R_factor_all 0.0559
_refine_ls_R_factor_gt 0.0504
_refine_ls_shift/su_max 0.001
_refine_ls_shift/su_mean 0.000
_refine_ls_structure_factor_coef Fsqd
_refine_ls_weighting_details 'calc w=1/[\s^2^(Fo^2^)+(0.0360P)^2^+6.0020P] where P=(Fo^2^+2Fc^2^)/3'
_refine_ls_weighting_scheme calc
_refine_ls_wR_factor_gt 0.1070
_refine_ls_wR_factor_ref 0.1110
_reflns_number_gt 3719
_reflns_number_total 4045
_reflns_threshold_expression >2sigma(I)
_cod_data_source_file ja505558e_si_007.cif
_cod_data_source_block tbupdmel
_cod_depositor_comments
;
The following automatic conversions were performed:
'_atom_site_symetry_multiplicity' tag replaced with
'_atom_site_symmetry_multiplicity'.

Automatic conversion script
Id: cif_correct_tags 1440 2010-10-19 06:21:57Z saulius 

The following automatic conversions were performed:

'_exptl_absorpt_correction_type' value 'Multi-scan' changed to
'multi-scan' according to
/usr/data/users/saulius/crontab/automatic-downloads/rss-feeds/ACS/lib/dictionaries/cif_core.dic
dictionary named 'cif_core.dic' version 2.4.2 from 2011-04-26.

Automatic conversion script
Id: cif_fix_values 2281 2013-09-26 08:29:07Z andrius 

 Adding full bibliography for 4122399--4122404.cif.
;
_cod_original_sg_symbol_H-M P21/c
_cod_database_code 4122404

loop_
_symmetry_equiv_pos_as_xyz
'x, y, z'
'-x, y+1/2, -z+1/2'
'-x, -y, -z'
'x, -y-1/2, z-1/2'

loop_
_atom_site_label
_atom_site_type_symbol
_atom_site_fract_x
_atom_site_fract_y
_atom_site_fract_z
_atom_site_U_iso_or_equiv
_atom_site_adp_type
_atom_site_occupancy
_atom_site_symmetry_multiplicity
_atom_site_calc_flag
_atom_site_refinement_flags
Pd1 Pd 0.13717(4) 0.088083(10) 0.72288(4) 0.02783(14) Uani 1 1 d .
P1 P 0.03276(14) 0.14900(3) 0.61071(14) 0.0254(3) Uani 1 1 d .
S1 S 0.39321(14) 0.14467(3) 0.93827(14) 0.0268(3) Uani 1 1 d .
O1 O 0.3836(4) 0.11159(9) 0.8199(4) 0.0285(7) Uani 1 1 d .
O2 O 0.2741(4) 0.13973(10) 1.0255(4) 0.0318(7) Uani 1 1 d .
O3 O 0.5610(4) 0.15104(10) 1.0385(4) 0.0371(8) Uani 1 1 d .
C7 C 0.3315(6) 0.18877(14) 0.8169(5) 0.0267(10) Uani 1 1 d .
C19 C 0.2927(8) -0.02167(19) 1.0090(9) 0.062(2) Uani 1 1 d .
H28 H 0.2871 -0.0319 1.1095 0.074 Uiso 1 1 calc R
C14 C -0.1412(7) 0.1548(2) 0.8257(7) 0.0563(17) Uani 1 1 d .
H20 H -0.0437 0.1690 0.8952 0.085 Uiso 1 1 calc R
H21 H -0.1244 0.1255 0.8397 0.085 Uiso 1 1 calc R
H22 H -0.2390 0.1627 0.8557 0.085 Uiso 1 1 calc R
C8 C 0.0219(6) 0.14809(14) 0.3897(5) 0.0299(10) Uani 1 1 d .
C2 C 0.1793(6) 0.19154(13) 0.6917(5) 0.0261(10) Uani 1 1 d .
C6 C 0.4395(6) 0.22152(14) 0.8575(6) 0.0308(11) Uani 1 1 d .
H7 H 0.5413 0.2188 0.9422 0.037 Uiso 1 1 calc R
C12 C -0.1667(6) 0.16600(17) 0.6485(6) 0.0378(12) Uani 1 1 d .
C5 C 0.4000(6) 0.25803(14) 0.7757(6) 0.0346(11) Uani 1 1 d .
H6 H 0.4753 0.2801 0.8024 0.042 Uiso 1 1 calc R
C3 C 0.1447(6) 0.22931(14) 0.6149(6) 0.0308(10) Uani 1 1 d .
H4 H 0.0431 0.2327 0.5305 0.037 Uiso 1 1 calc R
N1 N 0.2401(5) 0.03121(12) 0.8141(5) 0.0380(10) Uani 1 1 d .
C20 C 0.2314(7) 0.01678(16) 0.9564(7) 0.0457(15) Uani 1 1 d .
C4 C 0.2520(6) 0.26202(14) 0.6566(6) 0.0347(11) Uani 1 1 d .
H5 H 0.2225 0.2871 0.6022 0.042 Uiso 1 1 calc R
C9 C -0.0651(7) 0.10919(16) 0.3108(6) 0.0390(12) Uani 1 1 d .
H8 H -0.1809 0.1098 0.3092 0.059 Uiso 1 1 calc R
H9 H -0.0095 0.0857 0.3733 0.059 Uiso 1 1 calc R
H10 H -0.0603 0.1073 0.1997 0.059 Uiso 1 1 calc R
C17 C 0.3724(7) -0.02948(17) 0.7699(9) 0.0593(19) Uani 1 1 d .
H26 H 0.4207 -0.0450 0.7042 0.071 Uiso 1 1 calc R
C10 C 0.2033(6) 0.14605(16) 0.3893(6) 0.0382(12) Uani 1 1 d .
H11 H 0.2058 0.1410 0.2788 0.057 Uiso 1 1 calc R
H12 H 0.2607 0.1241 0.4604 0.057 Uiso 1 1 calc R
H13 H 0.2586 0.1718 0.4283 0.057 Uiso 1 1 calc R
C22 C 0.1584(8) 0.04299(18) 1.0555(7) 0.0529(16) Uani 1 1 d .
H32 H 0.2217 0.0682 1.0817 0.079 Uiso 1 1 calc R
H33 H 0.1621 0.0289 1.1560 0.079 Uiso 1 1 calc R
H34 H 0.0433 0.0492 0.9943 0.079 Uiso 1 1 calc R
C18 C 0.3619(8) -0.04489(18) 0.9133(10) 0.070(2) Uani 1 1 d .
H27 H 0.4018 -0.0713 0.9469 0.084 Uiso 1 1 calc R
C11 C -0.0656(7) 0.18401(16) 0.2840(6) 0.0396(12) Uani 1 1 d .
H14 H -0.0741 0.1788 0.1706 0.059 Uiso 1 1 calc R
H15 H -0.0014 0.2088 0.3205 0.059 Uiso 1 1 calc R
H16 H -0.1767 0.1873 0.2939 0.059 Uiso 1 1 calc R
C15 C -0.2054(7) 0.21159(17) 0.6287(9) 0.0548(16) Uani 1 1 d .
H23 H -0.2045 0.2204 0.5212 0.082 Uiso 1 1 calc R
H24 H -0.1215 0.2266 0.7121 0.082 Uiso 1 1 calc R
H25 H -0.3147 0.2167 0.6404 0.082 Uiso 1 1 calc R
C21 C 0.3252(7) 0.02798(18) 0.5695(8) 0.0530(15) Uani 1 1 d .
H29 H 0.2184 0.0397 0.5077 0.079 Uiso 1 1 calc R
H30 H 0.3569 0.0072 0.5040 0.079 Uiso 1 1 calc R
H31 H 0.4096 0.0493 0.5969 0.079 Uiso 1 1 calc R
C16 C 0.3113(7) 0.00935(16) 0.7212(8) 0.0478(15) Uani 1 1 d .
C13 C -0.3167(6) 0.14368(17) 0.5381(7) 0.0427(13) Uani 1 1 d .
H17 H -0.4160 0.1515 0.5657 0.064 Uiso 1 1 calc R
H18 H -0.2997 0.1144 0.5529 0.064 Uiso 1 1 calc R
H19 H -0.3309 0.1507 0.4250 0.064 Uiso 1 1 calc R
C1 C -0.0854(6) 0.05701(15) 0.6426(6) 0.0380(12) Uani 1 1 d .
H1 H -0.0643 0.0279 0.6547 0.057 Uiso 1 1 calc R
H2 H -0.1402 0.0634 0.5282 0.057 Uiso 1 1 calc R
H3 H -0.1568 0.0651 0.7069 0.057 Uiso 1 1 calc R

loop_
_atom_site_aniso_label
_atom_site_aniso_U_11
_atom_site_aniso_U_22
_atom_site_aniso_U_33
_atom_site_aniso_U_23
_atom_site_aniso_U_13
_atom_site_aniso_U_12
Pd1 0.0312(2) 0.0194(2) 0.0281(2) 0.00266(14) 0.00209(16) -0.00337(14)
P1 0.0263(6) 0.0215(6) 0.0261(6) 0.0010(5) 0.0046(5) -0.0009(5)
S1 0.0292(6) 0.0216(6) 0.0267(6) -0.0004(5) 0.0043(5) -0.0009(4)
O1 0.0300(17) 0.0210(16) 0.0316(17) 0.0000(13) 0.0054(14) -0.0013(13)
O2 0.0409(19) 0.0273(18) 0.0284(17) 0.0026(14) 0.0124(15) -0.0025(14)
O3 0.0286(18) 0.0315(19) 0.041(2) 0.0014(15) -0.0043(16) -0.0051(14)
C7 0.033(3) 0.024(2) 0.026(2) -0.0051(18) 0.014(2) -0.0022(19)
C19 0.047(4) 0.038(3) 0.073(5) 0.023(3) -0.022(3) -0.016(3)
C14 0.034(3) 0.092(5) 0.050(4) -0.003(3) 0.024(3) 0.000(3)
C8 0.038(3) 0.026(2) 0.021(2) 0.0002(19) 0.003(2) -0.003(2)
C2 0.034(3) 0.021(2) 0.025(2) -0.0011(18) 0.012(2) -0.0001(19)
C6 0.030(3) 0.026(2) 0.036(3) -0.004(2) 0.009(2) -0.0027(19)
C12 0.026(3) 0.044(3) 0.041(3) -0.002(2) 0.006(2) 0.000(2)
C5 0.045(3) 0.023(2) 0.039(3) -0.005(2) 0.019(2) -0.009(2)
C3 0.034(3) 0.028(3) 0.031(3) 0.002(2) 0.010(2) 0.004(2)
N1 0.034(2) 0.024(2) 0.042(3) 0.0003(19) -0.008(2) -0.0058(18)
C20 0.040(3) 0.032(3) 0.045(3) 0.016(2) -0.015(3) -0.015(2)
C4 0.052(3) 0.021(2) 0.037(3) 0.001(2) 0.022(3) -0.004(2)
C9 0.050(3) 0.034(3) 0.028(3) -0.002(2) 0.005(2) -0.003(2)
C17 0.042(3) 0.024(3) 0.085(5) -0.008(3) -0.021(3) -0.001(2)
C10 0.049(3) 0.038(3) 0.029(3) 0.000(2) 0.015(2) -0.007(2)
C22 0.062(4) 0.047(4) 0.038(3) 0.020(3) -0.003(3) -0.019(3)
C18 0.042(4) 0.027(3) 0.100(6) 0.012(4) -0.039(4) -0.009(3)
C11 0.047(3) 0.034(3) 0.030(3) 0.002(2) 0.001(2) -0.006(2)
C15 0.039(3) 0.042(3) 0.086(5) -0.015(3) 0.023(3) 0.003(3)
C21 0.049(3) 0.038(3) 0.068(4) -0.011(3) 0.014(3) 0.005(3)
C16 0.036(3) 0.025(3) 0.064(4) -0.005(3) -0.011(3) -0.005(2)
C13 0.028(3) 0.042(3) 0.055(3) 0.001(3) 0.007(2) -0.002(2)
C1 0.034(3) 0.031(3) 0.038(3) 0.013(2) -0.007(2) -0.005(2)

loop_
_atom_type_symbol
_atom_type_description
_atom_type_scat_dispersion_real
_atom_type_scat_dispersion_imag
_atom_type_scat_source
C C 0.0033 0.0016 'International Tables Vol C Tables 4.2.6.8 and 6.1.1.4'
H H 0.0000 0.0000 'International Tables Vol C Tables 4.2.6.8 and 6.1.1.4'
N N 0.0061 0.0033 'International Tables Vol C Tables 4.2.6.8 and 6.1.1.4'
O O 0.0106 0.0060 'International Tables Vol C Tables 4.2.6.8 and 6.1.1.4'
P P 0.1023 0.0942 'International Tables Vol C Tables 4.2.6.8 and 6.1.1.4'
S S 0.1246 0.1234 'International Tables Vol C Tables 4.2.6.8 and 6.1.1.4'
Pd Pd -0.9988 1.0072 'International Tables Vol C Tables 4.2.6.8 and 6.1.1.4'

loop_
_geom_angle_atom_site_label_1
_geom_angle_atom_site_label_2
_geom_angle_atom_site_label_3
_geom_angle
C1 Pd1 N1 85.08(17)
C1 Pd1 O1 171.35(16)
N1 Pd1 O1 86.27(13)
C1 Pd1 P1 95.70(14)
N1 Pd1 P1 176.31(13)
O1 Pd1 P1 92.93(9)
C2 P1 C8 102.2(2)
C2 P1 C12 103.8(2)
C8 P1 C12 114.3(2)
C2 P1 Pd1 112.12(15)
C8 P1 Pd1 107.93(15)
C12 P1 Pd1 115.71(17)
O3 S1 O2 115.0(2)
O3 S1 O1 111.0(2)
O2 S1 O1 112.32(19)
O3 S1 C7 107.1(2)
O2 S1 C7 106.0(2)
O1 S1 C7 104.53(19)
S1 O1 Pd1 112.16(18)
C6 C7 C2 121.3(4)
C6 C7 S1 115.9(4)
C2 C7 S1 122.7(3)
C18 C19 C20 119.5(7)
C18 C19 H28 120.2
C20 C19 H28 120.2
C12 C14 H20 109.5
C12 C14 H21 109.5
H20 C14 H21 109.5
C12 C14 H22 109.5
H20 C14 H22 109.5
H21 C14 H22 109.5
C9 C8 C11 107.6(4)
C9 C8 C10 107.8(4)
C11 C8 C10 109.2(4)
C9 C8 P1 109.4(3)
C11 C8 P1 117.0(3)
C10 C8 P1 105.5(3)
C3 C2 C7 115.5(4)
C3 C2 P1 118.3(3)
C7 C2 P1 125.9(3)
C5 C6 C7 120.7(5)
C5 C6 H7 119.7
C7 C6 H7 119.7
C13 C12 C14 110.2(5)
C13 C12 C15 107.1(4)
C14 C12 C15 107.9(5)
C13 C12 P1 111.3(4)
C14 C12 P1 104.1(3)
C15 C12 P1 116.1(4)
C4 C5 C6 119.5(4)
C4 C5 H6 120.3
C6 C5 H6 120.3
C4 C3 C2 123.0(4)
C4 C3 H4 118.5
C2 C3 H4 118.5
C20 N1 C16 121.1(5)
C20 N1 Pd1 121.5(4)
C16 N1 Pd1 117.3(4)
N1 C20 C19 120.1(6)
N1 C20 C22 118.4(5)
C19 C20 C22 121.5(6)
C5 C4 C3 119.9(5)
C5 C4 H5 120.0
C3 C4 H5 120.0
C8 C9 H8 109.5
C8 C9 H9 109.5
H8 C9 H9 109.5
C8 C9 H10 109.5
H8 C9 H10 109.5
H9 C9 H10 109.5
C18 C17 C16 119.5(7)
C18 C17 H26 120.3
C16 C17 H26 120.3
C8 C10 H11 109.5
C8 C10 H12 109.5
H11 C10 H12 109.5
C8 C10 H13 109.5
H11 C10 H13 109.5
H12 C10 H13 109.5
C20 C22 H32 109.5
C20 C22 H33 109.5
H32 C22 H33 109.5
C20 C22 H34 109.5
H32 C22 H34 109.5
H33 C22 H34 109.5
C17 C18 C19 119.7(6)
C17 C18 H27 120.2
C19 C18 H27 120.2
C8 C11 H14 109.5
C8 C11 H15 109.5
H14 C11 H15 109.5
C8 C11 H16 109.5
H14 C11 H16 109.5
H15 C11 H16 109.5
C12 C15 H23 109.5
C12 C15 H24 109.5
H23 C15 H24 109.5
C12 C15 H25 109.5
H23 C15 H25 109.5
H24 C15 H25 109.5
C16 C21 H29 109.5
C16 C21 H30 109.5
H29 C21 H30 109.5
C16 C21 H31 109.5
H29 C21 H31 109.5
H30 C21 H31 109.5
N1 C16 C17 120.1(6)
N1 C16 C21 118.5(5)
C17 C16 C21 121.5(6)
C12 C13 H17 109.5
C12 C13 H18 109.5
H17 C13 H18 109.5
C12 C13 H19 109.5
H17 C13 H19 109.5
H18 C13 H19 109.5
Pd1 C1 H1 109.5
Pd1 C1 H2 109.5
H1 C1 H2 109.5
Pd1 C1 H3 109.5
H1 C1 H3 109.5
H2 C1 H3 109.5

loop_
_geom_bond_atom_site_label_1
_geom_bond_atom_site_label_2
_geom_bond_distance
Pd1 C1 2.074(5)
Pd1 N1 2.121(4)
Pd1 O1 2.146(3)
Pd1 P1 2.2930(13)
P1 C2 1.866(5)
P1 C8 1.891(5)
P1 C12 1.907(5)
S1 O3 1.438(3)
S1 O2 1.448(3)
S1 O1 1.485(3)
S1 C7 1.780(5)
C7 C6 1.392(6)
C7 C2 1.412(6)
C19 C18 1.388(10)
C19 C20 1.396(8)
C19 H28 0.9500
C14 C12 1.530(8)
C14 H20 0.9800
C14 H21 0.9800
C14 H22 0.9800
C8 C9 1.535(6)
C8 C11 1.544(7)
C8 C10 1.544(7)
C2 C3 1.403(6)
C6 C5 1.388(7)
C6 H7 0.9500
C12 C13 1.528(7)
C12 C15 1.541(8)
C5 C4 1.365(7)
C5 H6 0.9500
C3 C4 1.389(7)
C3 H4 0.9500
N1 C20 1.347(7)
N1 C16 1.356(8)
C20 C22 1.485(9)
C4 H5 0.9500
C9 H8 0.9800
C9 H9 0.9800
C9 H10 0.9800
C17 C18 1.373(10)
C17 C16 1.400(8)
C17 H26 0.9500
C10 H11 0.9800
C10 H12 0.9800
C10 H13 0.9800
C22 H32 0.9800
C22 H33 0.9800
C22 H34 0.9800
C18 H27 0.9500
C11 H14 0.9800
C11 H15 0.9800
C11 H16 0.9800
C15 H23 0.9800
C15 H24 0.9800
C15 H25 0.9800
C21 C16 1.491(9)
C21 H29 0.9800
C21 H30 0.9800
C21 H31 0.9800
C13 H17 0.9800
C13 H18 0.9800
C13 H19 0.9800
C1 H1 0.9800
C1 H2 0.9800
C1 H3 0.9800

loop_
_geom_torsion_atom_site_label_1
_geom_torsion_atom_site_label_2
_geom_torsion_atom_site_label_3
_geom_torsion_atom_site_label_4
_geom_torsion
C1 Pd1 P1 C2 166.3(2)
O1 Pd1 P1 C2 -14.31(17)
C1 Pd1 P1 C8 -81.9(2)
O1 Pd1 P1 C8 97.53(18)
C1 Pd1 P1 C12 47.5(2)
O1 Pd1 P1 C12 -133.0(2)
O3 S1 O1 Pd1 161.50(18)
O2 S1 O1 Pd1 31.1(2)
C7 S1 O1 Pd1 -83.4(2)
N1 Pd1 O1 S1 -122.1(2)
P1 Pd1 O1 S1 61.51(17)
O3 S1 C7 C6 -9.6(4)
O2 S1 C7 C6 113.7(4)
O1 S1 C7 C6 -127.5(4)
O3 S1 C7 C2 173.3(4)
O2 S1 C7 C2 -63.4(4)
O1 S1 C7 C2 55.5(4)
C2 P1 C8 C9 168.2(3)
C12 P1 C8 C9 -80.4(4)
Pd1 P1 C8 C9 49.8(4)
C2 P1 C8 C11 -69.2(4)
C12 P1 C8 C11 42.2(4)
Pd1 P1 C8 C11 172.5(3)
C2 P1 C8 C10 52.5(3)
C12 P1 C8 C10 163.9(3)
Pd1 P1 C8 C10 -65.9(3)
C6 C7 C2 C3 -1.0(6)
S1 C7 C2 C3 175.9(3)
C6 C7 C2 P1 173.6(4)
S1 C7 C2 P1 -9.5(6)
C8 P1 C2 C3 54.0(4)
C12 P1 C2 C3 -65.1(4)
Pd1 P1 C2 C3 169.4(3)
C8 P1 C2 C7 -120.5(4)
C12 P1 C2 C7 120.5(4)
Pd1 P1 C2 C7 -5.1(4)
C2 C7 C6 C5 0.1(7)
S1 C7 C6 C5 -177.0(4)
C2 P1 C12 C13 159.0(4)
C8 P1 C12 C13 48.5(4)
Pd1 P1 C12 C13 -77.8(4)
C2 P1 C12 C14 -82.4(4)
C8 P1 C12 C14 167.2(4)
Pd1 P1 C12 C14 40.9(4)
C2 P1 C12 C15 36.1(5)
C8 P1 C12 C15 -74.4(5)
Pd1 P1 C12 C15 159.3(4)
C7 C6 C5 C4 1.4(7)
C7 C2 C3 C4 0.5(7)
P1 C2 C3 C4 -174.5(4)
C1 Pd1 N1 C20 -81.6(4)
O1 Pd1 N1 C20 98.5(4)
C1 Pd1 N1 C16 96.7(4)
O1 Pd1 N1 C16 -83.3(4)
C16 N1 C20 C19 -1.5(7)
Pd1 N1 C20 C19 176.6(4)
C16 N1 C20 C22 177.4(5)
Pd1 N1 C20 C22 -4.4(6)
C18 C19 C20 N1 -0.2(8)
C18 C19 C20 C22 -179.1(5)
C6 C5 C4 C3 -1.9(7)
C2 C3 C4 C5 0.9(7)
C16 C17 C18 C19 -0.7(8)
C20 C19 C18 C17 1.3(8)
C20 N1 C16 C17 2.2(7)
Pd1 N1 C16 C17 -176.1(4)
C20 N1 C16 C21 -176.7(5)
Pd1 N1 C16 C21 5.1(6)
C18 C17 C16 N1 -1.0(8)
C18 C17 C16 C21 177.8(5)
